data_2021089
loop_
_publ_author_name
'Poto\<c\<n\'ak, Ivan'
'Bukrynov, Oleksandr'
'Kliuikov, Andrii'
'\<Ci\<zm\'ar, Erik'
'Vitushkina, Svitlana'
'V\'ahovsk\'a, Lucia'
'Du\<sek, Michal'

_publ_section_title
;
 A Cu^II^ complex with an carbamoylcyanonitrosomethanide ligand formed
 <i>in situ</i> by the nucleophilic addition of water to
 dicyanonitrosomethanide: structure, spectral and magnetic properties
;
_journal_coeditor_code SK3686
_journal_issue 5
_journal_name_full 'Acta Crystallographica Section C'
_journal_page_first 584
_journal_page_last 589
_journal_paper_doi 10.1107/S2053229618005697
_journal_volume 74
_journal_year 2018
_chemical_formula_iupac '[Cu (C3 H2 N3 O2) Cl (C18 H12 N2)], C2 H3 N'
_chemical_formula_moiety 'C21 H14 Cl Cu N5 O2, C2 H3 N'
_chemical_formula_sum 'C23 H17 Cl N6 O2'
_chemical_formula_weight 508.42
_chemical_name_systematic
;
(2,2'-Biquinoline-\k^2^<i>N</i>,<i>N</i>')(carbamoylcyanonitrosomethanide-\
\k^2^<i>N</i>,<i>O</i>)chloridocopper(II) acetonitrile monosolvate
;
_space_group_crystal_system monoclinic
_space_group_IT_number 14
_space_group_name_Hall '-P 2ybc'
_space_group_name_H-M_alt 'P 1 21/c 1'
_symmetry_space_group_name_Hall '-P 2ybc'
_symmetry_space_group_name_H-M 'P 1 21/c 1'
_atom_sites_solution_hydrogens mixed
_audit_creation_method SHELXL-2014/7
_cell_angle_alpha 90
_cell_angle_beta 100.4680(10)
_cell_angle_gamma 90
_cell_formula_units_Z 4
_cell_length_a 11.82030(10)
_cell_length_b 9.12760(10)
_cell_length_c 21.15750(10)
_cell_measurement_reflns_used 21847
_cell_measurement_temperature 120(2)
_cell_measurement_theta_max 67.6560
_cell_measurement_theta_min 4.2330
_cell_volume 2244.71(3)
_computing_cell_refinement
;
CrysAlis PRO (Rigaku OD, 2017)
;
_computing_data_collection
;
CrysAlis PRO (Rigaku OD, 2017)
;
_computing_data_reduction
;
CrysAlis PRO (Rigaku OD, 2017)
;
_computing_molecular_graphics
;
DIAMOND (Brandenburg, 2009)
;
_computing_structure_refinement
;
SHELXL2014 (Sheldrick, 2015b) in <i>WinGX</i> (Farrugia, 2012)
;
_computing_structure_solution
;
SHELXT (Sheldrick, 2015a)
;
_diffrn_ambient_temperature 120(2)
_diffrn_detector_area_resol_mean 5.1783
_diffrn_measured_fraction_theta_full 0.998
_diffrn_measured_fraction_theta_max 0.998
_diffrn_measurement_device_type 'Rigaku Xcalibur AtlasS2 Gemini ultra'
_diffrn_measurement_method '\w scans'
_diffrn_radiation_type CuK\a
_diffrn_radiation_wavelength 1.54184
_diffrn_reflns_av_R_equivalents 0.0301
_diffrn_reflns_limit_h_max 14
_diffrn_reflns_limit_h_min -14
_diffrn_reflns_limit_k_max 10
_diffrn_reflns_limit_k_min -10
_diffrn_reflns_limit_l_max 25
_diffrn_reflns_limit_l_min -25
_diffrn_reflns_number 40629
_diffrn_reflns_theta_full 67.586
_diffrn_reflns_theta_max 67.586
_diffrn_reflns_theta_min 3.803
_exptl_absorpt_coefficient_mu 2.750
_exptl_absorpt_correction_T_max 0.927
_exptl_absorpt_correction_T_min 0.593
_exptl_absorpt_correction_type analytical
_exptl_absorpt_process_details
;
[CrysAlis PRO (Rigaku OD, 2017), based on expressions
derived by Clark & Reid (1995)]
;
_exptl_crystal_colour 'dark green'
_exptl_crystal_density_diffrn 1.504
_exptl_crystal_description plate
_exptl_crystal_F_000 1036
_exptl_crystal_size_max 0.306
_exptl_crystal_size_mid 0.111
_exptl_crystal_size_min 0.028
_refine_diff_density_max 0.289
_refine_diff_density_min -0.295
_refine_ls_extinction_method none
_refine_ls_goodness_of_fit_ref 1.051
_refine_ls_hydrogen_treatment mixed
_refine_ls_matrix_type full
_refine_ls_number_parameters 318
_refine_ls_number_reflns 4034
_refine_ls_number_restraints 0
_refine_ls_restrained_S_all 1.051
_refine_ls_R_factor_all 0.0259
_refine_ls_R_factor_gt 0.0237
_refine_ls_shift/su_max 0.002
_refine_ls_shift/su_mean 0.000
_refine_ls_structure_factor_coef Fsqd
_refine_ls_weighting_details 'w=1/[\s^2^(Fo^2^)+(0.0332P)^2^+1.4117P] where P=(Fo^2^+2Fc^2^)/3'
_refine_ls_weighting_scheme calc
_refine_ls_wR_factor_gt 0.0641
_refine_ls_wR_factor_ref 0.0656
_reflns_number_gt 3765
_reflns_number_total 4034
_reflns_threshold_expression 'I > 2\s(I)'
_cod_data_source_file sk3686sup1.cif
_cod_data_source_block I
_cod_database_code 2021089
_shelx_space_group_comment
;
The symmetry employed for this shelxl refinement is uniquely defined
by the following loop, which should always be used as a source of
symmetry information in preference to the above space-group names.
They are only intended as comments.
;

loop_
_space_group_symop_operation_xyz
'x, y, z'
'-x, y+1/2, -z+1/2'
'-x, -y, -z'
'x, -y-1/2, z-1/2'

loop_
_atom_site_type_symbol
_atom_site_label
_atom_site_fract_x
_atom_site_fract_y
_atom_site_fract_z
_atom_site_U_iso_or_equiv
_atom_site_adp_type
_atom_site_calc_flag
_atom_site_occupancy
Cu Cu1 0.84543(2) 0.67370(2) 0.62482(2) 0.01704(8) Uani d 1
Cl Cl1 0.98942(3) 0.52820(4) 0.67748(2) 0.02252(10) Uani d 1
O O2 0.74668(9) 0.61544(13) 0.68669(5) 0.0218(2) Uani d 1
O O1 0.74223(10) 0.96188(13) 0.58230(5) 0.0254(3) Uani d 1
N N20 0.94414(10) 0.75413(14) 0.56619(6) 0.0168(3) Uani d 1
N N10 0.77747(11) 0.55355(14) 0.53480(6) 0.0180(3) Uani d 1
N N1 0.74096(11) 0.85218(15) 0.61833(6) 0.0183(3) Uani d 1
N N2 0.59380(13) 0.67900(19) 0.73050(7) 0.0266(3) Uani d 1
N N3 0.51050(12) 1.04133(16) 0.66124(7) 0.0286(3) Uani d 1
C C21 0.93414(13) 0.69337(17) 0.50823(7) 0.0175(3) Uani d 1
C C22 1.02823(13) 0.85627(17) 0.58589(7) 0.0175(3) Uani d 1
C C27 1.10787(13) 0.89555(18) 0.54590(7) 0.0190(3) Uani d 1
N N4 0.37291(14) 0.82051(19) 0.74661(9) 0.0387(4) Uani d 1
C C1 0.66365(13) 0.84313(18) 0.65695(7) 0.0185(3) Uani d 1
C C12 0.69170(13) 0.45126(18) 0.52100(8) 0.0204(3) Uani d 1
C C11 0.83902(13) 0.58648(17) 0.48996(7) 0.0185(3) Uani d 1
C C2 0.66930(13) 0.70659(18) 0.69295(7) 0.0199(3) Uani d 1
C C17 0.66875(14) 0.37865(19) 0.46055(8) 0.0243(3) Uani d 1
C C29 1.01142(13) 0.72761(18) 0.46644(7) 0.0204(3) Uani d 1
H H29 1.0036 0.6819 0.4255 0.024 Uiso calc 1
C C3 0.58020(13) 0.95479(18) 0.65906(7) 0.0209(3) Uani d 1
C C28 1.09693(13) 0.82663(18) 0.48539(8) 0.0207(3) Uani d 1
H H28 1.1495 0.8494 0.4578 0.025 Uiso calc 1
C C23 1.03632(13) 0.92393(19) 0.64663(7) 0.0216(3) Uani d 1
H H23 0.9838 0.8980 0.6739 0.026 Uiso calc 1
C C26 1.19398(13) 1.00064(19) 0.56815(8) 0.0225(3) Uani d 1
H H26 1.2482 1.0268 0.5420 0.027 Uiso calc 1
C C24 1.11937(14) 1.0264(2) 0.66624(8) 0.0253(4) Uani d 1
H H24 1.1234 1.0726 0.7068 0.030 Uiso calc 1
C C19 0.81741(14) 0.5229(2) 0.42781(8) 0.0251(4) Uani d 1
H H19 0.8607 0.5522 0.3963 0.030 Uiso calc 1
C C25 1.19955(14) 1.0645(2) 0.62684(8) 0.0256(4) Uani d 1
H H25 1.2576 1.1350 0.6414 0.031 Uiso calc 1
C C13 0.62539(14) 0.41411(19) 0.56798(8) 0.0250(4) Uani d 1
H H13 0.6387 0.4627 0.6083 0.030 Uiso calc 1
C C4 0.29640(15) 0.7813(2) 0.76818(8) 0.0276(4) Uani d 1
C C5 0.19909(16) 0.7316(2) 0.79585(10) 0.0299(4) Uani d 1
C C18 0.73392(15) 0.4194(2) 0.41403(8) 0.0279(4) Uani d 1
H H18 0.7196 0.3745 0.3728 0.033 Uiso calc 1
C C16 0.58372(15) 0.2677(2) 0.45003(9) 0.0311(4) Uani d 1
H H16 0.5697 0.2168 0.4102 0.037 Uiso calc 1
C C14 0.54218(15) 0.3085(2) 0.55557(9) 0.0307(4) Uani d 1
H H14 0.4975 0.2854 0.5873 0.037 Uiso calc 1
C C15 0.52189(15) 0.2332(2) 0.49628(10) 0.0333(4) Uani d 1
H H15 0.4651 0.1585 0.4887 0.040 Uiso calc 1
H H2N2 0.5987(17) 0.600(3) 0.7498(10) 0.027(5) Uiso d 1
H H1N2 0.5418(19) 0.736(3) 0.7336(10) 0.034(6) Uiso d 1
H H1C5 0.2262(19) 0.673(3) 0.8336(11) 0.042(6) Uiso d 1
H H3C5 0.154(2) 0.816(3) 0.8048(11) 0.046(6) Uiso d 1
H H2C5 0.149(2) 0.667(3) 0.7654(12) 0.047(7) Uiso d 1

loop_
_atom_site_aniso_label
_atom_site_aniso_U_11
_atom_site_aniso_U_22
_atom_site_aniso_U_33
_atom_site_aniso_U_12
_atom_site_aniso_U_13
_atom_site_aniso_U_23
Cu1 0.01632(12) 0.01982(14) 0.01701(13) 0.00012(8) 0.00846(9) 0.00151(8)
Cl1 0.02012(18) 0.0268(2) 0.02202(18) 0.00297(15) 0.00760(14) 0.00255(15)
O2 0.0196(5) 0.0246(6) 0.0236(5) 0.0032(5) 0.0106(4) 0.0058(5)
O1 0.0299(6) 0.0217(6) 0.0279(6) 0.0013(5) 0.0138(5) 0.0074(5)
N20 0.0157(6) 0.0191(7) 0.0165(6) 0.0022(5) 0.0052(5) 0.0013(5)
N10 0.0166(6) 0.0182(7) 0.0197(6) 0.0015(5) 0.0044(5) 0.0008(5)
N1 0.0187(6) 0.0198(7) 0.0178(6) -0.0028(5) 0.0069(5) 0.0000(5)
N2 0.0239(8) 0.0306(9) 0.0295(8) 0.0051(7) 0.0163(6) 0.0095(7)
N3 0.0281(8) 0.0245(8) 0.0369(8) 0.0007(6) 0.0156(6) -0.0017(6)
C21 0.0175(7) 0.0189(8) 0.0170(7) 0.0042(6) 0.0055(6) 0.0021(6)
C22 0.0161(7) 0.0186(8) 0.0185(7) 0.0025(6) 0.0047(6) 0.0036(6)
C27 0.0172(7) 0.0203(8) 0.0206(7) 0.0039(6) 0.0066(6) 0.0056(6)
N4 0.0338(9) 0.0378(10) 0.0497(10) 0.0097(7) 0.0212(8) 0.0090(8)
C1 0.0178(7) 0.0208(8) 0.0184(7) -0.0006(6) 0.0071(6) -0.0020(6)
C12 0.0169(7) 0.0186(8) 0.0252(8) 0.0027(6) 0.0019(6) 0.0019(6)
C11 0.0179(7) 0.0190(8) 0.0193(7) 0.0042(6) 0.0050(6) 0.0003(6)
C2 0.0171(7) 0.0263(9) 0.0170(7) -0.0016(6) 0.0051(6) 0.0002(6)
C17 0.0190(8) 0.0238(9) 0.0283(8) 0.0035(7) -0.0003(6) -0.0023(7)
C29 0.0238(8) 0.0224(8) 0.0169(7) 0.0050(6) 0.0091(6) 0.0020(6)
C3 0.0213(8) 0.0217(9) 0.0218(8) -0.0052(7) 0.0093(6) -0.0021(6)
C28 0.0216(8) 0.0227(9) 0.0212(8) 0.0040(6) 0.0128(6) 0.0055(6)
C23 0.0207(8) 0.0272(9) 0.0180(7) -0.0009(7) 0.0069(6) 0.0007(6)
C26 0.0180(7) 0.0247(9) 0.0262(8) -0.0005(6) 0.0076(6) 0.0058(7)
C24 0.0255(8) 0.0302(9) 0.0196(8) -0.0027(7) 0.0024(6) -0.0016(7)
C19 0.0235(8) 0.0318(10) 0.0209(8) 0.0019(7) 0.0066(6) -0.0032(7)
C25 0.0209(8) 0.0272(9) 0.0276(8) -0.0051(7) 0.0018(7) 0.0029(7)
C13 0.0228(8) 0.0252(9) 0.0270(8) -0.0011(7) 0.0046(7) 0.0031(7)
C4 0.0287(9) 0.0257(9) 0.0290(9) 0.0082(7) 0.0067(7) 0.0003(7)
C5 0.0263(9) 0.0303(10) 0.0348(10) 0.0002(8) 0.0098(8) -0.0008(8)
C18 0.0262(8) 0.0334(10) 0.0230(8) 0.0031(7) 0.0016(7) -0.0085(7)
C16 0.0248(9) 0.0289(10) 0.0365(10) -0.0012(7) -0.0027(7) -0.0065(8)
C14 0.0239(9) 0.0297(10) 0.0380(10) -0.0041(7) 0.0044(7) 0.0084(8)
C15 0.0256(9) 0.0247(10) 0.0462(11) -0.0055(7) -0.0025(8) 0.0025(8)

loop_
_atom_type_symbol
_atom_type_description
_atom_type_scat_dispersion_real
_atom_type_scat_dispersion_imag
_atom_type_scat_source
C C 0.0181 0.0091 'International Tables Vol C Tables 4.2.6.8 and 6.1.1.4'
H H 0.0000 0.0000 'International Tables Vol C Tables 4.2.6.8 and 6.1.1.4'
N N 0.0311 0.0180 'International Tables Vol C Tables 4.2.6.8 and 6.1.1.4'
O O 0.0492 0.0322 'International Tables Vol C Tables 4.2.6.8 and 6.1.1.4'
Cu Cu -1.9646 0.5888 'International Tables Vol C Tables 4.2.6.8 and 6.1.1.4'
Cl Cl 0.3639 0.7018 'International Tables Vol C Tables 4.2.6.8 and 6.1.1.4'

loop_
_geom_angle_atom_site_label_1
_geom_angle_atom_site_label_2
_geom_angle_atom_site_label_3
_geom_angle
_geom_angle_publ_flag
O2 Cu1 N20 173.84(5) y
O2 Cu1 N1 80.56(5) y
N20 Cu1 N1 94.59(5) y
O2 Cu1 N10 105.67(5) y
N20 Cu1 N10 79.00(5) y
N1 Cu1 N10 102.55(5) y
O2 Cu1 Cl1 89.88(3) y
N20 Cu1 Cl1 92.82(4) y
N1 Cu1 Cl1 152.69(4) y
N10 Cu1 Cl1 104.66(4) y
C2 O2 Cu1 114.74(10) ?
C21 N20 C22 120.09(13) ?
C21 N20 Cu1 117.14(11) ?
C22 N20 Cu1 122.39(10) ?
C11 N10 C12 118.77(13) ?
C11 N10 Cu1 109.93(10) ?
C12 N10 Cu1 131.18(10) ?
O1 N1 C1 120.28(13) y
O1 N1 Cu1 127.12(10) ?
C1 N1 Cu1 112.58(10) ?
C2 N2 H2N2 118.1(14) ?
C2 N2 H1N2 121.6(15) ?
H2N2 N2 H1N2 120(2) ?
N20 C21 C29 121.57(15) ?
N20 C21 C11 116.71(13) ?
C29 C21 C11 121.72(14) ?
N20 C22 C23 119.94(13) ?
N20 C22 C27 120.83(14) ?
C23 C22 C27 119.23(14) ?
C28 C27 C26 123.07(14) ?
C28 C27 C22 117.79(15) ?
C26 C27 C22 119.14(14) ?
N1 C1 C3 122.00(14) y
N1 C1 C2 113.70(14) y
C3 C1 C2 124.21(14) y
N10 C12 C13 119.78(14) ?
N10 C12 C17 121.48(15) ?
C13 C12 C17 118.73(15) ?
N10 C11 C19 122.64(15) ?
N10 C11 C21 116.67(13) ?
C19 C11 C21 120.69(14) ?
O2 C2 N2 121.27(16) y
O2 C2 C1 118.36(13) y
N2 C2 C1 120.37(15) y
C18 C17 C16 122.89(16) ?
C18 C17 C12 117.84(15) ?
C16 C17 C12 119.27(16) ?
C28 C29 C21 119.42(15) ?
C28 C29 H29 120.3 ?
C21 C29 H29 120.3 ?
N3 C3 C1 177.75(17) y
C29 C28 C27 120.28(14) ?
C29 C28 H28 119.9 ?
C27 C28 H28 119.9 ?
C24 C23 C22 120.13(14) ?
C24 C23 H23 119.9 ?
C22 C23 H23 119.9 ?
C25 C26 C27 120.39(15) ?
C25 C26 H26 119.8 ?
C27 C26 H26 119.8 ?
C23 C24 C25 120.76(15) ?
C23 C24 H24 119.6 ?
C25 C24 H24 119.6 ?
C18 C19 C11 119.01(16) ?
C18 C19 H19 120.5 ?
C11 C19 H19 120.5 ?
C26 C25 C24 120.33(16) ?
C26 C25 H25 119.8 ?
C24 C25 H25 119.8 ?
C14 C13 C12 120.33(16) ?
C14 C13 H13 119.8 ?
C12 C13 H13 119.8 ?
N4 C4 C5 179.8(2) ?
C4 C5 H1C5 109.7(14) ?
C4 C5 H3C5 109.1(14) ?
H1C5 C5 H3C5 112.9(19) ?
C4 C5 H2C5 110.4(14) ?
H1C5 C5 H2C5 106.3(19) ?
H3C5 C5 H2C5 108.4(19) ?
C19 C18 C17 120.19(15) ?
C19 C18 H18 119.9 ?
C17 C18 H18 119.9 ?
C15 C16 C17 120.76(17) ?
C15 C16 H16 119.6 ?
C17 C16 H16 119.6 ?
C13 C14 C15 120.89(17) ?
C13 C14 H14 119.6 ?
C15 C14 H14 119.6 ?
C16 C15 C14 119.97(17) ?
C16 C15 H15 120.0 ?
C14 C15 H15 120.0 ?

loop_
_geom_bond_atom_site_label_1
_geom_bond_atom_site_label_2
_geom_bond_distance
_geom_bond_publ_flag
Cu1 O2 1.9785(10) y
Cu1 N20 1.9912(12) y
Cu1 N1 2.0337(14) y
Cu1 N10 2.2179(13) y
Cu1 Cl1 2.2832(4) y
O2 C2 1.261(2) y
O1 N1 1.2602(17) y
N20 C21 1.331(2) ?
N20 C22 1.371(2) ?
N10 C11 1.331(2) ?
N10 C12 1.370(2) ?
N1 C1 1.334(2) y
N2 C2 1.322(2) y
N2 H2N2 0.82(2) ?
N2 H1N2 0.82(2) ?
N3 C3 1.148(2) y
C21 C29 1.417(2) ?
C21 C11 1.486(2) ?
C22 C23 1.413(2) ?
C22 C27 1.421(2) ?
C27 C28 1.411(2) ?
C27 C26 1.416(2) ?
N4 C4 1.142(2) ?
C1 C3 1.425(2) y
C1 C2 1.456(2) y
C12 C13 1.414(2) ?
C12 C17 1.422(2) ?
C11 C19 1.418(2) ?
C17 C18 1.406(3) ?
C17 C16 1.416(2) ?
C29 C28 1.361(2) ?
C29 H29 0.9500 ?
C28 H28 0.9500 ?
C23 C24 1.365(2) ?
C23 H23 0.9500 ?
C26 C25 1.363(2) ?
C26 H26 0.9500 ?
C24 C25 1.415(2) ?
C24 H24 0.9500 ?
C19 C18 1.359(3) ?
C19 H19 0.9500 ?
C25 H25 0.9500 ?
C13 C14 1.368(2) ?
C13 H13 0.9500 ?
C4 C5 1.455(3) ?
C5 H1C5 0.97(2) ?
C5 H3C5 0.98(2) ?
C5 H2C5 0.99(2) ?
C18 H18 0.9500 ?
C16 C15 1.360(3) ?
C16 H16 0.9500 ?
C14 C15 1.412(3) ?
C14 H14 0.9500 ?
C15 H15 0.9500 ?

loop_
_geom_hbond_atom_site_label_D
_geom_hbond_atom_site_label_H
_geom_hbond_atom_site_label_A
_geom_hbond_site_symmetry_A
_geom_hbond_distance_DH
_geom_hbond_distance_HA
_geom_hbond_distance_DA
_geom_hbond_angle_DHA
C19 H19 Cl1 3_766 0.95 2.67 3.4989(17) 146
C13 H13 O2 . 0.95 2.36 3.230(2) 153
N2 H2N2 N3 2_646 0.82(2) 2.53(2) 3.061(2) 123.8(17)
N2 H2N2 N4 2_646 0.82(2) 2.57(2) 3.321(3) 151.3(18)
N2 H1N2 N4 . 0.82(2) 2.20(2) 2.987(2) 161(2)
C5 H1C5 O1 2_646 0.97(2) 2.60(2) 3.541(2) 163.6(18)
C5 H3C5 Cl1 2_656 0.98(2) 2.65(3) 3.615(2) 173.0(19)
C5 H2C5 Cl1 1_455 0.99(2) 2.71(3) 3.688(2) 171.0(19)

_cod_database_fobs_code 2021089
